data_7236876
loop_
_publ_author_name
'Chen, Jianhua'
'Zhang, Xianhe'
'Wang, Gang'
'Uddin, Mohammad Afsar'
'Tang, Yumin'
'Wang, Yulun'
'Liao, Qiaogan'
'Facchetti, Antonio'
'Marks, Tobin J.'
'Guo, Xugang'

_publ_section_title
;
 Dithienylbenzodiimide: a new electron-deficient unit for n-type polymer
 semiconductors
;
_journal_issue 37
_journal_name_full 'Journal of Materials Chemistry C'
_journal_page_first 9559
_journal_paper_doi 10.1039/C7TC02903A
_journal_volume 5
_journal_year 2017
_chemical_formula_sum 'C H N O S'
_chemical_formula_weight 75.09
_space_group_IT_number 2
_space_group_name_Hall '-P 1'
_space_group_name_H-M_alt 'P -1'
_atom_sites_solution_hydrogens geom
_atom_sites_solution_primary direct
_atom_sites_solution_secondary difmap
_audit_creation_method SHELXL-97
_audit_update_record
;
2017-04-06 deposited with the CCDC.
2017-07-18 downloaded from the CCDC.
;
_cell_angle_alpha 76.86(5)
_cell_angle_beta 81.81(3)
_cell_angle_gamma 88.16(4)
_cell_formula_units_Z 31
_cell_length_a 9.639(5)
_cell_length_b 11.745(5)
_cell_length_c 22.285(8)
_cell_measurement_temperature 566(2)
_cell_volume 2431.8(19)
_computing_structure_refinement 'SHELXL-97 (Sheldrick, 1997)'
_computing_structure_solution 'SHELXS-97 (Sheldrick, 1990)'
_diffrn_ambient_temperature 566(2)
_diffrn_measured_fraction_theta_full 0.962
_diffrn_measured_fraction_theta_max 0.962
_diffrn_radiation_monochromator graphite
_diffrn_radiation_source 'fine-focus sealed tube'
_diffrn_radiation_type MoK\a
_diffrn_radiation_wavelength 0.71073
_diffrn_reflns_av_R_equivalents 0.2228
_diffrn_reflns_av_sigmaI/netI 0.1346
_diffrn_reflns_limit_h_max 11
_diffrn_reflns_limit_h_min -11
_diffrn_reflns_limit_k_max 12
_diffrn_reflns_limit_k_min -13
_diffrn_reflns_limit_l_max 25
_diffrn_reflns_limit_l_min -26
_diffrn_reflns_number 33023
_diffrn_reflns_theta_full 25.28
_diffrn_reflns_theta_max 25.28
_diffrn_reflns_theta_min 1.78
_exptl_absorpt_coefficient_mu 0.760
_exptl_crystal_density_diffrn 1.590
_exptl_crystal_density_method 'not measured'
_exptl_crystal_F_000 1178
_refine_diff_density_max 0.958
_refine_diff_density_min -0.478
_refine_diff_density_rms 0.090
_refine_ls_extinction_coef 0.000(5)
_refine_ls_extinction_expression Fc^*^=kFc[1+0.001xFc^2^\l^3^/sin(2\q)]^-1/4^
_refine_ls_extinction_method SHELXL
_refine_ls_goodness_of_fit_ref 1.262
_refine_ls_hydrogen_treatment mixed
_refine_ls_matrix_type full
_refine_ls_number_parameters 569
_refine_ls_number_reflns 8500
_refine_ls_number_restraints 0
_refine_ls_restrained_S_all 1.262
_refine_ls_R_factor_all 0.2041
_refine_ls_R_factor_gt 0.1597
_refine_ls_shift/su_max 1.161
_refine_ls_shift/su_mean 0.070
_refine_ls_structure_factor_coef Fsqd
_refine_ls_weighting_details 'calc w=1/[\s^2^(Fo^2^)+(0.2000P)^2^+0.0000P] where P=(Fo^2^+2Fc^2^)/3'
_refine_ls_weighting_scheme calc
_refine_ls_wR_factor_gt 0.3872
_refine_ls_wR_factor_ref 0.4633
_reflns_number_gt 4245
_reflns_number_total 8500
_reflns_threshold_expression >2sigma(I)
_cod_data_source_file c7tc02903a2.cif
_cod_data_source_block a
_cod_original_cell_volume 2431.6(19)
_cod_database_code 7236876

loop_
_symmetry_equiv_pos_as_xyz
'x, y, z'
'-x, -y, -z'

loop_
_atom_site_label
_atom_site_type_symbol
_atom_site_fract_x
_atom_site_fract_y
_atom_site_fract_z
_atom_site_U_iso_or_equiv
_atom_site_adp_type
_atom_site_occupancy
_atom_site_symmetry_multiplicity
_atom_site_calc_flag
S1 S 0.87135(14) 0.40554(16) 0.05560(8) 0.1013(6) Uani 1 1 d
O1 O 1.5469(4) 0.4170(4) -0.15945(19) 0.1076(13) Uani 1 1 d
S2 S 1.65663(16) 0.15713(16) 0.01673(8) 0.1033(6) Uani 1 1 d
O5 O 0.7430(4) 0.6971(4) -0.10621(19) 0.1043(13) Uani 1 1 d
S3 S 0.93603(16) 0.35335(16) -0.11067(8) 0.1044(7) Uani 1 1 d
C3 C 0.6396(5) 0.5256(6) -0.0147(3) 0.0879(15) Uani 1 1 d
C4 C 0.5534(5) 0.5774(5) -0.0576(3) 0.0866(15) Uani 1 1 d
C5 C 0.5935(6) 0.4488(5) 0.0428(3) 0.0853(14) Uani 1 1 d
C6 C 0.6258(6) 0.6633(6) -0.1113(3) 0.0967(17) Uani 1 1 d
N1 N 1.3977(5) 0.3903(5) -0.2249(2) 0.0999(15) Uani 1 1 d
N3 N 0.5800(5) 0.7034(4) -0.1690(2) 0.0931(14) Uani 1 1 d
N2 N 1.1987(5) -0.0006(4) 0.1099(2) 0.0929(13) Uani 1 1 d
C10 C 1.1546(6) 0.2134(6) -0.0375(3) 0.0943(16) Uani 1 1 d
C11 C 1.2363(6) 0.1550(5) 0.0060(3) 0.0922(16) Uani 1 1 d
C12 C 0.6957(5) 0.3987(5) 0.0833(3) 0.0900(16) Uani 1 1 d
C13 C 1.3844(5) 0.1711(5) -0.0073(3) 0.0885(15) Uani 1 1 d
O2 O 1.2634(5) 0.3701(5) -0.2974(3) 0.1352(17) Uani 1 1 d
C15 C 1.4382(5) 0.2437(5) -0.0655(3) 0.0937(16) Uani 1 1 d
C16 C 0.9174(7) 0.3466(6) 0.1278(3) 0.1012(18) Uani 1 1 d
C17 C 1.4354(6) 0.3764(6) -0.1652(3) 0.0995(18) Uani 1 1 d
C18 C 1.3556(6) 0.2999(5) -0.1093(3) 0.0898(15) Uani 1 1 d
C19 C 1.2068(6) 0.2820(6) -0.0948(3) 0.0910(16) Uani 1 1 d
C20 C 1.1365(6) 0.3733(6) -0.2020(3) 0.1005(18) Uani 1 1 d
O6 O 0.4516(5) 0.6964(5) -0.2443(3) 0.1270(16) Uani 1 1 d
C22 C 1.1521(7) 0.0850(8) 0.0622(3) 0.122(2) Uani 1 1 d
C23 C 1.4839(6) 0.1171(5) 0.0364(3) 0.0906(15) Uani 1 1 d
C24 C 1.0839(7) -0.0690(6) 0.1520(3) 0.112(2) Uani 1 1 d
O3 O 1.0264(5) 0.0949(8) 0.0654(3) 0.209(4) Uani 1 1 d
C26 C 1.1090(6) 0.3377(5) -0.1369(3) 0.0911(16) Uani 1 1 d
C27 C 0.6747(6) 0.3502(5) 0.1474(3) 0.0866(15) Uani 1 1 d
C28 C 0.4524(6) 0.6793(5) -0.1881(3) 0.0954(16) Uani 1 1 d
C29 C 0.8053(7) 0.3187(6) 0.1720(3) 0.1055(18) Uani 1 1 d
C30 C 0.8954(7) 0.4036(7) -0.1857(4) 0.112(2) Uani 1 1 d
C31 C 1.0086(8) 0.4098(7) -0.2291(3) 0.115(2) Uani 1 1 d
C32 C 1.2642(7) 0.3734(6) -0.2423(3) 0.1052(18) Uani 1 1 d
C33 C 1.0142(7) -0.0142(6) 0.2019(3) 0.114(2) Uani 1 1 d
C34 C 1.4590(6) 0.0427(6) 0.0938(3) 0.1013(18) Uani 1 1 d
C35 C 0.7821(8) 0.7042(7) -0.2519(3) 0.121(2) Uani 1 1 d
C36 C 0.8774(8) -0.0730(7) 0.2345(4) 0.122(2) Uani 1 1 d
C37 C 1.6978(7) 0.0725(7) 0.0849(4) 0.113(2) Uani 1 1 d
C38 C 1.5834(6) 0.0182(6) 0.1207(3) 0.110(2) Uani 1 1 d
C39 C 0.6834(7) 0.7761(7) -0.2179(3) 0.115(2) Uani 1 1 d
C40 C 1.5110(7) 0.4355(7) -0.2768(3) 0.120(2) Uani 1 1 d
C41 C 1.6059(8) 0.3365(8) -0.2929(4) 0.133(3) Uani 1 1 d
C42 C 1.3362(7) -0.0182(7) 0.1274(4) 0.120(2) Uani 1 1 d
C43 C 0.7959(9) -0.0114(8) 0.2808(5) 0.153(3) Uani 1 1 d
C44 C 1.7286(9) 0.3875(10) -0.3414(4) 0.146(3) Uani 1 1 d
O4 O 1.3422(6) -0.0909(8) 0.1721(4) 0.224(5) Uani 1 1 d
C46 C 0.9960(10) 0.7078(10) -0.3340(4) 0.160(3) Uani 1 1 d
C47 C 0.6569(9) -0.0691(10) 0.3097(4) 0.152(3) Uani 1 1 d
C48 C 0.8944(9) 0.7781(8) -0.2983(4) 0.140(3) Uani 1 1 d
C49 C 0.5760(11) 0.0011(11) 0.3550(5) 0.172(4) Uani 1 1 d
C50 C 1.8355(11) 0.2900(12) -0.3572(5) 0.182(4) Uani 1 1 d
C51 C 0.4337(15) -0.0507(14) 0.3806(7) 0.226(6) Uani 1 1 d
C52 C 1.212(2) 0.685(3) -0.4099(10) 0.325(15) Uani 1 1 d
C53 C 1.1095(14) 0.7718(13) -0.3778(6) 0.218(6) Uani 1 1 d
C54 C 1.9562(11) 0.3409(16) -0.4072(6) 0.221(6) Uani 1 1 d
C55 C 2.0500(16) 0.249(2) -0.4230(8) 0.287(10) Uani 1 1 d
C56 C 0.3513(19) 0.017(3) 0.4245(11) 0.320(11) Uani 1 1 d
C57 C 2.181(3) 0.328(3) -0.492(2) 0.38(2) Uani 1 1 d
C58 C 1.401(3) 0.615(3) -0.4604(12) 0.343(13) Uani 1 1 d
C59 C 1.314(3) 0.700(3) -0.426(2) 0.41(2) Uani 1 1 d
C60 C 2.201(6) 0.238(4) -0.483(3) 0.60(4) Uani 1 1 d

loop_
_atom_site_aniso_label
_atom_site_aniso_U_11
_atom_site_aniso_U_22
_atom_site_aniso_U_33
_atom_site_aniso_U_23
_atom_site_aniso_U_13
_atom_site_aniso_U_12
S1 0.0655(9) 0.1178(14) 0.1243(12) -0.0329(9) -0.0167(8) 0.0026(8)
O1 0.083(3) 0.114(3) 0.125(3) -0.024(2) -0.016(2) -0.011(2)
S2 0.0692(9) 0.1089(13) 0.1323(13) -0.0245(9) -0.0194(8) -0.0003(8)
O5 0.075(2) 0.123(3) 0.117(3) -0.026(2) -0.016(2) -0.018(2)
S3 0.0729(9) 0.1100(13) 0.1360(13) -0.0358(10) -0.0226(8) 0.0082(8)
C3 0.063(3) 0.106(4) 0.098(3) -0.027(3) -0.018(3) 0.000(3)
C4 0.059(3) 0.099(4) 0.103(4) -0.028(3) -0.007(3) -0.003(3)
C5 0.067(3) 0.092(4) 0.102(4) -0.028(3) -0.015(2) -0.005(3)
C6 0.069(3) 0.099(4) 0.128(5) -0.038(3) -0.014(3) -0.004(3)
N1 0.082(3) 0.117(4) 0.098(3) -0.020(3) -0.008(2) -0.016(3)
N3 0.071(3) 0.105(4) 0.100(3) -0.014(2) -0.018(2) -0.004(2)
N2 0.082(3) 0.089(3) 0.105(3) -0.017(2) -0.015(2) 0.003(2)
C10 0.066(3) 0.101(4) 0.114(4) -0.020(3) -0.010(3) -0.004(3)
C11 0.065(3) 0.095(4) 0.117(4) -0.025(3) -0.011(3) -0.002(3)
C12 0.062(3) 0.083(4) 0.127(5) -0.029(3) -0.010(3) -0.006(3)
C13 0.070(3) 0.098(4) 0.095(3) -0.022(3) -0.005(3) 0.004(3)
O2 0.116(4) 0.162(5) 0.132(4) -0.041(3) -0.018(3) -0.014(3)
C15 0.061(3) 0.095(4) 0.132(4) -0.035(3) -0.023(3) 0.005(3)
C16 0.080(4) 0.102(4) 0.126(4) -0.024(3) -0.032(3) 0.001(3)
C17 0.074(3) 0.093(4) 0.131(5) -0.024(3) -0.013(3) 0.005(3)
C18 0.066(3) 0.098(4) 0.110(4) -0.032(3) -0.013(3) -0.005(3)
C19 0.071(3) 0.105(4) 0.106(4) -0.034(3) -0.026(3) 0.006(3)
C20 0.077(3) 0.101(4) 0.124(5) -0.021(3) -0.022(3) -0.003(3)
O6 0.102(3) 0.146(4) 0.133(4) -0.027(3) -0.020(3) -0.012(3)
C22 0.077(4) 0.160(7) 0.125(5) -0.020(5) -0.016(4) -0.013(4)
C23 0.073(3) 0.094(4) 0.111(4) -0.033(3) -0.017(3) 0.007(3)
C24 0.096(4) 0.085(4) 0.143(5) -0.019(3) 0.019(4) -0.015(3)
O3 0.065(3) 0.320(10) 0.182(5) 0.074(6) -0.023(3) -0.020(4)
C26 0.071(3) 0.088(4) 0.124(5) -0.040(3) -0.018(3) -0.007(3)
C27 0.072(3) 0.086(4) 0.107(4) -0.029(3) -0.020(3) 0.007(3)
C28 0.096(4) 0.103(4) 0.085(4) -0.021(3) -0.009(3) 0.005(3)
C29 0.081(4) 0.105(5) 0.131(5) -0.023(3) -0.025(3) 0.013(3)
C30 0.087(4) 0.115(5) 0.141(5) -0.034(4) -0.028(4) -0.006(4)
C31 0.091(4) 0.120(5) 0.136(5) -0.021(4) -0.043(4) 0.008(4)
C32 0.094(4) 0.117(5) 0.111(5) -0.033(4) -0.022(3) -0.005(3)
C33 0.103(4) 0.106(5) 0.126(5) -0.025(4) 0.008(4) -0.018(4)
C34 0.074(3) 0.106(4) 0.120(4) -0.019(4) -0.007(3) 0.001(3)
C35 0.113(5) 0.123(6) 0.128(5) -0.041(4) 0.008(4) -0.015(4)
C36 0.104(5) 0.116(5) 0.143(5) -0.029(4) -0.006(4) -0.009(4)
C37 0.078(4) 0.121(5) 0.145(5) -0.035(4) -0.030(4) 0.008(4)
C38 0.074(4) 0.116(5) 0.144(5) -0.034(4) -0.030(3) 0.020(3)
C39 0.095(4) 0.119(5) 0.117(4) -0.006(4) -0.008(3) 0.002(4)
C40 0.104(5) 0.139(6) 0.109(4) -0.024(4) 0.001(3) 0.010(4)
C41 0.099(5) 0.161(7) 0.140(5) -0.048(5) 0.002(4) 0.001(5)
C42 0.099(5) 0.121(6) 0.124(5) -0.007(4) -0.004(4) 0.017(4)
C43 0.123(6) 0.135(7) 0.189(7) -0.046(6) 0.038(5) -0.011(5)
C44 0.108(5) 0.200(9) 0.127(5) -0.044(5) 0.001(4) 0.005(6)
O4 0.105(4) 0.269(9) 0.217(6) 0.109(7) -0.015(4) -0.011(5)
C46 0.126(6) 0.194(10) 0.159(7) -0.067(6) 0.035(5) -0.030(6)
C47 0.109(5) 0.177(9) 0.158(6) -0.035(6) 0.022(5) -0.010(5)
C48 0.122(6) 0.148(7) 0.139(5) -0.032(5) 0.033(4) -0.032(5)
C49 0.138(7) 0.174(9) 0.192(8) -0.036(7) 0.008(6) -0.001(7)
C50 0.120(7) 0.226(13) 0.198(9) -0.069(8) 0.019(6) -0.002(7)
C51 0.177(10) 0.239(15) 0.242(13) -0.076(11) 0.084(10) -0.042(10)
C52 0.181(15) 0.46(4) 0.268(17) -0.034(19) 0.117(15) -0.042(19)
C53 0.184(10) 0.229(13) 0.230(12) -0.093(10) 0.085(9) -0.061(9)
C54 0.123(7) 0.36(2) 0.197(9) -0.125(11) 0.037(6) -0.001(9)
C55 0.158(11) 0.42(3) 0.260(15) -0.089(16) 0.049(10) 0.067(14)
C56 0.187(15) 0.43(3) 0.32(2) -0.09(2) 0.028(14) 0.011(17)
C57 0.23(2) 0.26(3) 0.59(5) -0.09(3) 0.11(3) 0.03(2)
C58 0.31(2) 0.36(3) 0.33(2) -0.09(2) 0.001(18) 0.17(2)
C59 0.26(3) 0.31(3) 0.69(7) -0.23(4) -0.02(3) 0.07(2)
C60 0.58(8) 0.26(4) 1.00(12) -0.12(6) -0.24(7) 0.06(4)

loop_
_atom_type_symbol
_atom_type_description
_atom_type_scat_dispersion_real
_atom_type_scat_dispersion_imag
_atom_type_scat_source
C C 0.0033 0.0016 'International Tables Vol C Tables 4.2.6.8 and 6.1.1.4'
H H 0.0000 0.0000 'International Tables Vol C Tables 4.2.6.8 and 6.1.1.4'
N N 0.0061 0.0033 'International Tables Vol C Tables 4.2.6.8 and 6.1.1.4'
O O 0.0106 0.0060 'International Tables Vol C Tables 4.2.6.8 and 6.1.1.4'
S S 0.1246 0.1234 'International Tables Vol C Tables 4.2.6.8 and 6.1.1.4'

loop_
_geom_angle_atom_site_label_1
_geom_angle_atom_site_label_2
_geom_angle_atom_site_label_3
_geom_angle
_geom_angle_site_symmetry_1
_geom_angle_site_symmetry_3
C16 S1 C12 92.8(3) . .
C37 S2 C23 91.5(3) . .
C26 S3 C30 92.4(3) . .
C4 C3 C5 124.7(5) . .
C3 C4 C5 117.6(5) . 2_665
C3 C4 C6 113.9(5) . .
C5 C4 C6 128.2(5) 2_665 .
C3 C5 C4 117.7(5) . 2_665
C3 C5 C12 119.1(5) . .
C4 C5 C12 123.2(5) 2_665 .
O5 C6 N3 116.3(5) . .
O5 C6 C4 117.2(6) . .
N3 C6 C4 126.3(5) . .
C17 N1 C32 128.8(5) . .
C17 N1 C40 114.8(5) . .
C32 N1 C40 116.2(5) . .
C6 N3 C28 128.8(5) . .
C6 N3 C39 115.1(5) . .
C28 N3 C39 116.0(5) . .
C22 N2 C42 128.9(5) . .
C22 N2 C24 113.3(5) . .
C42 N2 C24 117.2(5) . .
C11 C10 C19 124.5(5) . .
C10 C11 C13 118.2(5) . .
C10 C11 C22 112.7(5) . .
C13 C11 C22 129.1(5) . .
C27 C12 C5 128.9(5) . .
C27 C12 S1 110.3(4) . .
C5 C12 S1 120.5(5) . .
C15 C13 C11 117.4(5) . .
C15 C13 C23 118.8(5) . .
C11 C13 C23 123.8(5) . .
C18 C15 C13 123.9(5) . .
C29 C16 S1 112.6(5) . .
O1 C17 N1 119.1(5) . .
O1 C17 C18 117.9(6) . .
N1 C17 C18 122.4(5) . .
C15 C18 C19 117.6(5) . .
C15 C18 C17 114.0(5) . .
C19 C18 C17 128.3(5) . .
C10 C19 C18 118.2(5) . .
C10 C19 C26 119.1(5) . .
C18 C19 C26 122.6(5) . .
C32 C20 C26 129.7(6) . .
C32 C20 C31 118.8(6) . .
C26 C20 C31 111.4(6) . .
O3 C22 N2 114.9(6) . .
O3 C22 C11 116.7(6) . .
N2 C22 C11 128.2(6) . .
C34 C23 C13 130.0(5) . .
C34 C23 S2 112.0(4) . .
C13 C23 S2 117.9(4) . .
C33 C24 N2 115.4(5) . .
C20 C26 C19 126.9(6) . .
C20 C26 S3 111.4(4) . .
C19 C26 S3 121.4(5) . .
C12 C27 C28 129.4(5) . 2_665
C12 C27 C29 112.3(5) . .
C28 C27 C29 118.1(5) 2_665 .
O6 C28 N3 116.1(5) . .
O6 C28 C27 119.2(6) . 2_665
N3 C28 C27 124.4(5) . 2_665
C16 C29 C27 112.0(6) . .
C31 C30 S3 112.3(5) . .
C30 C31 C20 112.5(6) . .
O2 C32 C20 120.3(6) . .
O2 C32 N1 116.1(6) . .
C20 C32 N1 123.3(6) . .
C24 C33 C36 113.4(6) . .
C23 C34 C38 111.1(6) . .
C23 C34 C42 132.1(6) . .
C38 C34 C42 116.6(6) . .
C39 C35 C48 112.5(7) . .
C43 C36 C33 114.7(7) . .
C38 C37 S2 111.4(5) . .
C37 C38 C34 114.0(6) . .
N3 C39 C35 112.7(6) . .
N1 C40 C41 111.3(6) . .
C44 C41 C40 109.6(8) . .
O4 C42 C34 120.9(7) . .
O4 C42 N2 113.9(7) . .
C34 C42 N2 125.1(6) . .
C47 C43 C36 113.0(8) . .
C41 C44 C50 112.1(9) . .
C53 C46 C48 117.1(10) . .
C43 C47 C49 110.3(9) . .
C35 C48 C46 113.8(7) . .
C51 C49 C47 110.9(11) . .
C54 C50 C44 112.0(11) . .
C49 C51 C56 112.1(15) . .
C59 C52 C53 126(3) . .
C46 C53 C52 111.4(13) . .
C50 C54 C55 111.0(15) . .
C54 C55 C57 104.4(17) . .
C60 C57 C55 70(5) . .
C52 C59 C58 122(4) . .

loop_
_geom_bond_atom_site_label_1
_geom_bond_atom_site_label_2
_geom_bond_distance
_geom_bond_site_symmetry_2
S1 C16 1.715(7) .
S1 C12 1.715(6) .
O1 C17 1.224(7) .
S2 C37 1.708(7) .
S2 C23 1.713(6) .
O5 C6 1.237(7) .
S3 C26 1.705(6) .
S3 C30 1.739(7) .
C3 C4 1.380(8) .
C3 C5 1.411(8) .
C4 C5 1.434(7) 2_665
C4 C6 1.481(9) .
C5 C4 1.434(7) 2_665
C5 C12 1.452(8) .
C6 N3 1.394(8) .
N1 C17 1.403(8) .
N1 C32 1.427(8) .
N1 C40 1.486(8) .
N3 C28 1.414(8) .
N3 C39 1.494(8) .
N2 C22 1.402(9) .
N2 C42 1.429(9) .
N2 C24 1.472(7) .
C10 C11 1.382(9) .
C10 C19 1.382(9) .
C11 C13 1.426(7) .
C11 C22 1.478(9) .
C12 C27 1.400(9) .
C13 C15 1.417(8) .
C13 C23 1.489(8) .
O2 C32 1.240(8) .
C15 C18 1.385(8) .
C16 C29 1.349(9) .
C17 C18 1.488(8) .
C18 C19 1.436(8) .
C19 C26 1.460(8) .
C20 C32 1.416(9) .
C20 C26 1.404(9) .
C20 C31 1.458(9) .
O6 C28 1.224(7) .
C22 O3 1.207(8) .
C23 C34 1.370(9) .
C24 C33 1.479(10) .
C27 C28 1.418(8) 2_665
C27 C29 1.448(8) .
C28 C27 1.418(8) 2_665
C30 C31 1.342(10) .
C33 C36 1.517(9) .
C34 C38 1.410(8) .
C34 C42 1.426(9) .
C35 C39 1.493(11) .
C35 C48 1.525(10) .
C36 C43 1.508(12) .
C37 C38 1.349(10) .
C40 C41 1.532(12) .
C41 C44 1.521(11) .
C42 O4 1.162(8) .
C43 C47 1.511(12) .
C44 C50 1.582(16) .
C46 C53 1.459(13) .
C46 C48 1.517(13) .
C47 C49 1.555(16) .
C49 C51 1.500(15) .
C50 C54 1.525(15) .
C51 C56 1.52(3) .
C52 C59 1.00(3) .
C52 C53 1.61(3) .
C54 C55 1.46(2) .
C55 C57 1.92(4) .
C57 C60 1.05(4) .
C58 C59 1.54(3) .
